data_4503704
loop_
_publ_author_name
'Ye, Junwei'
'Zhang, Jingying'
'Ning, Guiling'
'Tian, Ge'
'Chen, Yan'
'Wang, Yue'

_publ_section_title
;
 Lanthanide Coordination Polymers Constructed from Dinuclear Building
 Blocks: Novel Structure Evolution from One-Dimensional Chains to
 Three-Dimensional Architectures
;
_journal_issue 8
_journal_name_full 'Crystal Growth &amp; Design'
_journal_page_first 3098
_journal_paper_doi 10.1021/cg800310j
_journal_volume 8
_journal_year 2008
_chemical_formula_sum 'C28 H15 Ho N4 O12'
_chemical_formula_weight 764.37
_chemical_name_systematic
; 
 ? 
;
_space_group_IT_number 2
_symmetry_cell_setting triclinic
_symmetry_space_group_name_Hall '-P 1'
_symmetry_space_group_name_H-M 'P -1'
_atom_sites_solution_hydrogens geom
_atom_sites_solution_primary direct
_atom_sites_solution_secondary difmap
_audit_creation_method SHELXL-97
_cell_angle_alpha 70.69(3)
_cell_angle_beta 76.48(3)
_cell_angle_gamma 85.58(3)
_cell_formula_units_Z 2
_cell_length_a 10.194(2)
_cell_length_b 12.031(2)
_cell_length_c 12.047(2)
_cell_measurement_reflns_used 12414
_cell_measurement_temperature 293(2)
_cell_measurement_theta_max 27.47
_cell_measurement_theta_min 3.22
_cell_volume 1355.7(5)
_computing_cell_refinement RAPID-AUTO
_computing_data_collection 'RAPID-AUTO (Rigaku, 1998)'
_computing_data_reduction RAPID-AUTO
_computing_molecular_graphics SHELXP97
_computing_publication_material SHELXL97
_computing_structure_refinement 'SHELXL97 (Sheldrick, 1997)'
_computing_structure_solution 'SHELXS97 (Sheldrick, 1997)'
_diffrn_ambient_temperature 293(2)
_diffrn_detector_area_resol_mean 10.0
_diffrn_measured_fraction_theta_full 0.990
_diffrn_measured_fraction_theta_max 0.990
_diffrn_measurement_device_type 'Rigaku RAXIS-RAPID'
_diffrn_measurement_method 'Omega scan'
_diffrn_radiation_monochromator graphite
_diffrn_radiation_source 'fine-focus sealed tube'
_diffrn_radiation_type MoK\a
_diffrn_radiation_wavelength 0.71073
_diffrn_reflns_av_R_equivalents 0.0208
_diffrn_reflns_av_sigmaI/netI 0.0273
_diffrn_reflns_limit_h_max 13
_diffrn_reflns_limit_h_min -12
_diffrn_reflns_limit_k_max 15
_diffrn_reflns_limit_k_min -15
_diffrn_reflns_limit_l_max 15
_diffrn_reflns_limit_l_min -15
_diffrn_reflns_number 13409
_diffrn_reflns_theta_full 27.47
_diffrn_reflns_theta_max 27.47
_diffrn_reflns_theta_min 3.22
_diffrn_standards_decay_% none
_diffrn_standards_interval_count none
_diffrn_standards_interval_time none
_diffrn_standards_number none
_exptl_absorpt_coefficient_mu 2.995
_exptl_absorpt_correction_T_max 0.7913
_exptl_absorpt_correction_T_min 0.2815
_exptl_absorpt_correction_type empirical
_exptl_absorpt_process_details 'Higashi (1995)'
_exptl_crystal_colour colorless
_exptl_crystal_density_diffrn 1.873
_exptl_crystal_density_meas ?
_exptl_crystal_density_method 'not measured'
_exptl_crystal_description block
_exptl_crystal_F_000 748
_exptl_crystal_size_max 0.57
_exptl_crystal_size_mid 0.15
_exptl_crystal_size_min 0.08
_refine_diff_density_max 0.876
_refine_diff_density_min -0.711
_refine_diff_density_rms 0.145
_refine_ls_extinction_coef 0
_refine_ls_extinction_method none
_refine_ls_goodness_of_fit_ref 1.043
_refine_ls_hydrogen_treatment constr
_refine_ls_matrix_type full
_refine_ls_number_parameters 406
_refine_ls_number_reflns 6150
_refine_ls_number_restraints 12
_refine_ls_restrained_S_all 1.061
_refine_ls_R_factor_all 0.0264
_refine_ls_R_factor_gt 0.0228
_refine_ls_shift/su_max 0.001
_refine_ls_shift/su_mean 0.000
_refine_ls_structure_factor_coef Fsqd
_refine_ls_weighting_details 'calc w=1/[\s^2^(Fo^2^)+(0.0493P)^2^+2.9031P] where P=(Fo^2^+2Fc^2^)/3'
_refine_ls_weighting_scheme calc
_refine_ls_wR_factor_gt 0.0629
_refine_ls_wR_factor_ref 0.0813
_reflns_number_gt 5754
_reflns_number_total 6150
_reflns_threshold_expression >2sigma(I)
_cod_data_source_file cg800310j-file003.cif
_cod_data_source_block 2
_cod_depositor_comments
;
The following automatic conversions were performed:

'_symmetry_cell_setting' value 'Triclinic' changed to 'triclinic'
according to /home/saulius/struct/CIF-dictionaries/cif_core.dic
dictionary named 'cif_core.dic' version 2.4.1 from
2010-06-29.

'_refine_ls_hydrogen_treatment' value 'CONSTR' changed
to 'constr' according to
/home/saulius/struct/CIF-dictionaries/cif_core.dic dictionary named
'cif_core.dic' version 2.4.1 from 2010-06-29.

Automatic conversion script
Id: cif_fix_values 1715 2011-07-08 13:25:40Z adriana 

The following automatic conversions were performed:

'_exptl_crystal_density_meas' value 'not measured' was changed to '?'
- the value is perceived as not measured.

Automatic conversion script
Id: cif_fix_values 3008 2015-01-20 13:52:24Z robertas 
;
_cod_original_sg_symbol_H-M 'P-1   '
_cod_database_code 4503704

loop_
_symmetry_equiv_pos_as_xyz
'x, y, z'
'-x, -y, -z'

loop_
_atom_site_label
_atom_site_type_symbol
_atom_site_fract_x
_atom_site_fract_y
_atom_site_fract_z
_atom_site_U_iso_or_equiv
_atom_site_adp_type
_atom_site_occupancy
_atom_site_symmetry_multiplicity
_atom_site_calc_flag
_atom_site_refinement_flags
Ho1 Ho 0.828585(15) -0.056793(13) 0.648928(13) 0.01713(6) Uani 1 1 d .
O1 O 1.0145(3) -0.1689(3) 0.6884(3) 0.0323(6) Uani 1 1 d .
O2 O 1.1729(3) -0.0973(3) 0.5217(3) 0.0339(7) Uani 1 1 d .
O3 O 1.6191(3) -0.0882(3) 0.6086(3) 0.0344(7) Uani 1 1 d .
O4 O 1.6881(3) -0.2321(3) 0.7499(3) 0.0268(6) Uani 1 1 d .
O5 O 1.3627(4) -0.5668(3) 0.9786(4) 0.0504(9) Uani 1 1 d .
O6 O 1.1605(5) -0.5461(4) 0.9568(6) 0.098(2) Uani 1 1 d .
O7 O 1.1146(3) 0.1431(3) 0.4991(3) 0.0381(7) Uani 1 1 d .
O8 O 0.9542(3) 0.0883(3) 0.6663(3) 0.0329(7) Uani 1 1 d .
O9 O 0.7515(7) 0.4236(6) 0.8230(7) 0.119(3) Uani 1 1 d U
O10 O 0.8699(4) 0.5882(3) 0.7490(4) 0.0578(11) Uani 1 1 d .
O11 O 1.3126(6) 0.6152(5) 0.5053(6) 0.098(2) Uani 1 1 d U
O12 O 1.3915(6) 0.4801(6) 0.4299(6) 0.109(2) Uani 1 1 d .
N1 N 1.2749(4) -0.5116(3) 0.9308(4) 0.0420(10) Uani 1 1 d .
N2 N 1.3052(6) 0.5194(5) 0.4936(5) 0.0655(15) Uani 1 1 d .
N3 N 0.8161(4) -0.0922(3) 0.8726(3) 0.0320(8) Uani 1 1 d .
N4 N 0.6564(4) 0.0641(3) 0.7438(3) 0.0345(8) Uani 1 1 d .
C1 C 1.2385(4) -0.2305(3) 0.6914(3) 0.0201(7) Uani 1 1 d .
C2 C 1.3693(4) -0.1862(3) 0.6580(3) 0.0224(7) Uani 1 1 d .
H2A H 1.3908 -0.1157 0.5954 0.027 Uiso 1 1 calc R
C3 C 1.4677(4) -0.2466(3) 0.7174(3) 0.0199(7) Uani 1 1 d .
C4 C 1.4386(4) -0.3551(3) 0.8066(4) 0.0244(8) Uani 1 1 d .
H4A H 1.5046 -0.3980 0.8448 0.029 Uiso 1 1 calc R
C5 C 1.3085(4) -0.3972(3) 0.8365(3) 0.0244(8) Uani 1 1 d .
C6 C 1.2071(4) -0.3360(4) 0.7832(4) 0.0260(8) Uani 1 1 d .
H6A H 1.1194 -0.3652 0.8086 0.031 Uiso 1 1 calc R
C7 C 1.1332(4) -0.1605(3) 0.6291(3) 0.0225(7) Uani 1 1 d .
C8 C 1.6008(4) -0.1866(3) 0.6893(3) 0.0219(7) Uani 1 1 d .
C9 C 1.0562(4) 0.2743(3) 0.6087(3) 0.0254(8) Uani 1 1 d .
C10 C 0.9542(5) 0.3183(4) 0.6812(4) 0.0301(9) Uani 1 1 d .
H10A H 0.8774 0.2734 0.7243 0.036 Uiso 1 1 calc R
C11 C 0.9666(5) 0.4293(4) 0.6897(4) 0.0334(9) Uani 1 1 d .
C12 C 1.0797(5) 0.4958(4) 0.6285(4) 0.0366(10) Uani 1 1 d .
H12A H 1.0876 0.5703 0.6336 0.044 Uiso 1 1 calc R
C13 C 1.1830(5) 0.4493(4) 0.5582(4) 0.0371(10) Uani 1 1 d .
C14 C 1.1723(5) 0.3409(4) 0.5462(4) 0.0316(9) Uani 1 1 d .
H14A H 1.2414 0.3124 0.4971 0.038 Uiso 1 1 calc R
C15 C 1.0403(4) 0.1588(3) 0.5904(3) 0.0228(7) Uani 1 1 d .
C16 C 0.8488(6) 0.4789(5) 0.7611(6) 0.0545(15) Uani 1 1 d .
C17 C 0.8908(6) -0.1691(5) 0.9365(4) 0.0496(13) Uani 1 1 d .
H17A H 0.9347 -0.2270 0.9060 0.060 Uiso 1 1 calc R
C18 C 0.9079(8) -0.1684(7) 1.0488(6) 0.075(2) Uani 1 1 d .
H18A H 0.9643 -0.2226 1.0901 0.090 Uiso 1 1 calc R
C19 C 0.8400(9) -0.0866(8) 1.0952(6) 0.080(2) Uani 1 1 d .
H19A H 0.8497 -0.0849 1.1694 0.096 Uiso 1 1 calc R
C20 C 0.7556(8) -0.0048(7) 1.0331(5) 0.0638(18) Uani 1 1 d .
C21 C 0.6776(9) 0.0823(9) 1.0770(7) 0.085(3) Uani 1 1 d .
H21A H 0.6851 0.0880 1.1504 0.102 Uiso 1 1 calc R
C22 C 0.5947(10) 0.1552(8) 1.0163(7) 0.086(3) Uani 1 1 d .
H22A H 0.5425 0.2082 1.0495 0.103 Uiso 1 1 calc R
C23 C 0.5850(7) 0.1530(6) 0.9014(5) 0.0568(15) Uani 1 1 d .
C24 C 0.5029(8) 0.2295(6) 0.8324(7) 0.075(2) Uani 1 1 d .
H24A H 0.4536 0.2870 0.8602 0.090 Uiso 1 1 calc R
C25 C 0.4945(7) 0.2208(6) 0.7260(7) 0.0679(19) Uani 1 1 d .
H25A H 0.4368 0.2694 0.6813 0.082 Uiso 1 1 calc R
C26 C 0.5740(6) 0.1372(5) 0.6842(5) 0.0512(14) Uani 1 1 d .
H26A H 0.5688 0.1325 0.6098 0.061 Uiso 1 1 calc R
C27 C 0.6620(5) 0.0703(4) 0.8529(4) 0.0373(11) Uani 1 1 d .
C28 C 0.7470(5) -0.0103(5) 0.9198(4) 0.0382(10) Uani 1 1 d .
H10 H 0.8079 0.6400 0.7645 0.046 Uiso 1 1 d .

loop_
_atom_site_aniso_label
_atom_site_aniso_U_11
_atom_site_aniso_U_22
_atom_site_aniso_U_33
_atom_site_aniso_U_23
_atom_site_aniso_U_13
_atom_site_aniso_U_12
Ho1 0.01532(9) 0.01726(9) 0.01856(9) -0.00504(6) -0.00435(6) -0.00001(6)
O1 0.0193(14) 0.0358(16) 0.0377(16) -0.0058(13) -0.0091(12) 0.0052(12)
O2 0.0335(16) 0.0322(16) 0.0290(15) 0.0049(12) -0.0149(13) -0.0014(13)
O3 0.0228(14) 0.0301(15) 0.0399(16) 0.0076(13) -0.0108(13) -0.0113(12)
O4 0.0201(13) 0.0281(14) 0.0318(14) -0.0052(12) -0.0114(11) -0.0002(11)
O5 0.055(2) 0.0340(18) 0.054(2) 0.0055(16) -0.0269(19) 0.0110(16)
O6 0.059(3) 0.065(3) 0.124(5) 0.054(3) -0.042(3) -0.035(2)
O7 0.0349(17) 0.049(2) 0.0409(17) -0.0310(16) -0.0038(14) -0.0009(15)
O8 0.0417(17) 0.0273(15) 0.0316(15) -0.0105(12) -0.0069(13) -0.0109(13)
O9 0.094(4) 0.082(4) 0.175(6) -0.086(4) 0.060(4) -0.034(3)
O10 0.060(2) 0.0333(19) 0.086(3) -0.034(2) -0.008(2) 0.0075(17)
O11 0.097(4) 0.068(3) 0.129(4) -0.056(3) 0.025(3) -0.047(3)
O12 0.080(4) 0.099(4) 0.142(5) -0.074(4) 0.055(4) -0.055(3)
N1 0.045(2) 0.0254(19) 0.046(2) 0.0065(17) -0.017(2) -0.0059(17)
N2 0.061(3) 0.057(3) 0.077(4) -0.035(3) 0.017(3) -0.032(3)
N3 0.037(2) 0.035(2) 0.0211(16) -0.0061(14) -0.0035(15) -0.0058(16)
N4 0.0327(19) 0.0327(19) 0.0333(19) -0.0111(16) 0.0002(16) 0.0063(16)
C1 0.0187(17) 0.0188(17) 0.0233(17) -0.0056(14) -0.0076(14) 0.0017(13)
C2 0.0243(18) 0.0211(17) 0.0214(16) -0.0050(14) -0.0065(14) -0.0009(14)
C3 0.0144(16) 0.0225(17) 0.0221(16) -0.0065(14) -0.0028(13) -0.0020(13)
C4 0.0213(18) 0.0228(18) 0.0291(19) -0.0057(15) -0.0111(15) 0.0046(14)
C5 0.0221(18) 0.0194(17) 0.0273(18) -0.0007(15) -0.0073(15) 0.0011(14)
C6 0.0245(19) 0.0251(19) 0.0284(19) -0.0059(16) -0.0084(16) -0.0032(15)
C7 0.0247(18) 0.0174(16) 0.0275(18) -0.0055(14) -0.0131(15) 0.0013(14)
C8 0.0152(16) 0.0230(18) 0.0280(18) -0.0088(15) -0.0055(14) 0.0021(14)
C9 0.032(2) 0.0228(18) 0.0229(17) -0.0068(15) -0.0075(16) -0.0065(16)
C10 0.033(2) 0.0237(19) 0.035(2) -0.0123(17) -0.0036(18) -0.0052(16)
C11 0.044(3) 0.024(2) 0.034(2) -0.0116(17) -0.0068(19) -0.0073(18)
C12 0.050(3) 0.026(2) 0.040(2) -0.0157(19) -0.015(2) -0.0018(19)
C13 0.039(2) 0.032(2) 0.039(2) -0.0119(19) 0.002(2) -0.0171(19)
C14 0.034(2) 0.030(2) 0.031(2) -0.0122(17) -0.0009(17) -0.0075(17)
C15 0.0243(18) 0.0219(18) 0.0247(17) -0.0084(15) -0.0080(15) -0.0025(15)
C16 0.055(3) 0.046(3) 0.078(4) -0.043(3) -0.011(3) 0.008(3)
C17 0.065(4) 0.052(3) 0.027(2) -0.001(2) -0.017(2) 0.002(3)
C18 0.097(6) 0.088(5) 0.038(3) -0.005(3) -0.038(3) 0.010(4)
C19 0.105(6) 0.110(6) 0.036(3) -0.032(4) -0.022(4) -0.009(5)
C20 0.088(5) 0.080(5) 0.031(3) -0.027(3) -0.011(3) -0.013(4)
C21 0.106(6) 0.118(7) 0.055(4) -0.066(5) -0.005(4) -0.005(5)
C22 0.116(7) 0.089(6) 0.067(5) -0.062(5) 0.003(5) 0.006(5)
C23 0.058(4) 0.056(3) 0.053(3) -0.032(3) 0.015(3) -0.001(3)
C24 0.072(5) 0.053(4) 0.087(5) -0.034(4) 0.020(4) 0.016(3)
C25 0.058(4) 0.052(4) 0.074(4) -0.014(3) 0.006(3) 0.025(3)
C26 0.045(3) 0.050(3) 0.045(3) -0.009(2) 0.003(2) 0.013(2)
C27 0.036(2) 0.037(2) 0.033(2) -0.015(2) 0.0127(19) -0.008(2)
C28 0.041(3) 0.048(3) 0.026(2) -0.018(2) 0.0026(19) -0.009(2)

loop_
_atom_type_symbol
_atom_type_description
_atom_type_scat_dispersion_real
_atom_type_scat_dispersion_imag
_atom_type_scat_source
C C 0.0033 0.0016 'International Tables Vol C Tables 4.2.6.8 and 6.1.1.4'
H H 0.0000 0.0000 'International Tables Vol C Tables 4.2.6.8 and 6.1.1.4'
N N 0.0061 0.0033 'International Tables Vol C Tables 4.2.6.8 and 6.1.1.4'
O O 0.0106 0.0060 'International Tables Vol C Tables 4.2.6.8 and 6.1.1.4'
Ho Ho -0.2175 4.6783 'International Tables Vol C Tables 4.2.6.8 and 6.1.1.4'

loop_
_geom_angle_atom_site_label_1
_geom_angle_atom_site_label_2
_geom_angle_atom_site_label_3
_geom_angle
_geom_angle_site_symmetry_1
_geom_angle_site_symmetry_3
O2 Ho1 O1 124.43(12) 2_756 .
O2 Ho1 O7 77.14(13) 2_756 2_756
O1 Ho1 O7 75.16(12) . 2_756
O2 Ho1 O8 75.86(11) 2_756 .
O1 Ho1 O8 82.33(12) . .
O7 Ho1 O8 125.14(12) 2_756 .
O2 Ho1 O3 79.21(11) 2_756 1_455
O1 Ho1 O3 135.66(11) . 1_455
O7 Ho1 O3 75.24(12) 2_756 1_455
O8 Ho1 O3 142.00(12) . 1_455
O2 Ho1 O4 132.40(10) 2_756 1_455
O1 Ho1 O4 89.44(10) . 1_455
O7 Ho1 O4 81.76(12) 2_756 1_455
O8 Ho1 O4 147.87(10) . 1_455
O3 Ho1 O4 54.17(10) 1_455 1_455
O2 Ho1 N4 83.21(13) 2_756 .
O1 Ho1 N4 138.87(12) . .
O7 Ho1 N4 145.48(13) 2_756 .
O8 Ho1 N4 75.58(13) . .
O3 Ho1 N4 73.37(13) 1_455 .
O4 Ho1 N4 91.26(12) 1_455 .
O2 Ho1 N3 138.53(12) 2_756 .
O1 Ho1 N3 75.38(12) . .
O7 Ho1 N3 143.36(13) 2_756 .
O8 Ho1 N3 71.20(12) . .
O3 Ho1 N3 113.21(12) 1_455 .
O4 Ho1 N3 76.67(11) 1_455 .
N4 Ho1 N3 64.86(13) . .
O2 Ho1 C8 105.94(12) 2_756 1_455
O1 Ho1 C8 113.89(11) . 1_455
O7 Ho1 C8 77.99(12) 2_756 1_455
O8 Ho1 C8 155.71(11) . 1_455
O3 Ho1 C8 27.00(11) 1_455 1_455
O4 Ho1 C8 27.20(10) 1_455 1_455
N4 Ho1 C8 80.56(12) . 1_455
N3 Ho1 C8 94.66(12) . 1_455
C7 O1 Ho1 130.7(3) . .
C7 O2 Ho1 157.2(3) . 2_756
C8 O3 Ho1 93.4(2) . 1_655
C8 O4 Ho1 90.7(2) . 1_655
C15 O7 Ho1 153.7(3) . 2_756
C15 O8 Ho1 131.2(3) . .
C16 O10 H10 126.3 . .
O6 N1 O5 123.0(4) . .
O6 N1 C5 118.0(4) . .
O5 N1 C5 119.0(4) . .
O12 N2 O11 123.6(6) . .
O12 N2 C13 118.1(5) . .
O11 N2 C13 118.2(5) . .
C17 N3 C28 118.4(4) . .
C17 N3 Ho1 124.0(3) . .
C28 N3 Ho1 116.3(3) . .
C26 N4 C27 117.7(4) . .
C26 N4 Ho1 122.4(3) . .
C27 N4 Ho1 119.0(3) . .
C6 C1 C2 119.7(3) . .
C6 C1 C7 121.2(3) . .
C2 C1 C7 119.1(3) . .
C3 C2 C1 120.5(3) . .
C3 C2 H2A 119.8 . .
C1 C2 H2A 119.8 . .
C2 C3 C4 120.2(3) . .
C2 C3 C8 117.9(3) . .
C4 C3 C8 121.7(3) . .
C5 C4 C3 117.8(3) . .
C5 C4 H4A 121.1 . .
C3 C4 H4A 121.1 . .
C6 C5 C4 123.1(4) . .
C6 C5 N1 118.1(4) . .
C4 C5 N1 118.9(3) . .
C5 C6 C1 118.6(4) . .
C5 C6 H6A 120.7 . .
C1 C6 H6A 120.7 . .
O1 C7 O2 125.7(4) . .
O1 C7 C1 117.5(3) . .
O2 C7 C1 116.8(3) . .
O3 C8 O4 121.6(3) . .
O3 C8 C3 118.0(3) . .
O4 C8 C3 120.3(3) . .
O3 C8 Ho1 59.6(2) . 1_655
O4 C8 Ho1 62.1(2) . 1_655
C3 C8 Ho1 173.1(3) . 1_655
C10 C9 C14 119.7(4) . .
C10 C9 C15 121.0(4) . .
C14 C9 C15 119.2(4) . .
C9 C10 C11 120.2(4) . .
C9 C10 H10A 119.9 . .
C11 C10 H10A 119.9 . .
C12 C11 C10 120.7(4) . .
C12 C11 C16 120.3(4) . .
C10 C11 C16 118.9(4) . .
C11 C12 C13 118.5(4) . .
C11 C12 H12A 120.7 . .
C13 C12 H12A 120.7 . .
C14 C13 C12 121.9(4) . .
C14 C13 N2 119.3(5) . .
C12 C13 N2 118.8(4) . .
C13 C14 C9 118.9(4) . .
C13 C14 H14A 120.6 . .
C9 C14 H14A 120.6 . .
O7 C15 O8 125.9(4) . .
O7 C15 C9 116.2(4) . .
O8 C15 C9 117.9(3) . .
O9 C16 O10 124.7(6) . .
O9 C16 C11 123.9(5) . .
O10 C16 C11 111.4(5) . .
N3 C17 C18 123.3(6) . .
N3 C17 H17A 118.3 . .
C18 C17 H17A 118.3 . .
C19 C18 C17 118.2(6) . .
C19 C18 H18A 120.9 . .
C17 C18 H18A 120.9 . .
C18 C19 C20 121.0(5) . .
C18 C19 H19A 119.5 . .
C20 C19 H19A 119.5 . .
C19 C20 C28 116.8(6) . .
C19 C20 C21 124.6(6) . .
C28 C20 C21 118.6(7) . .
C22 C21 C20 122.2(6) . .
C22 C21 H21A 118.9 . .
C20 C21 H21A 118.9 . .
C21 C22 C23 120.6(6) . .
C21 C22 H22A 119.7 . .
C23 C22 H22A 119.7 . .
C24 C23 C27 117.5(6) . .
C24 C23 C22 123.1(6) . .
C27 C23 C22 119.4(7) . .
C25 C24 C23 120.4(6) . .
C25 C24 H24A 119.8 . .
C23 C24 H24A 119.8 . .
C24 C25 C26 118.5(6) . .
C24 C25 H25A 120.7 . .
C26 C25 H25A 120.7 . .
N4 C26 C25 123.9(6) . .
N4 C26 H26A 118.0 . .
C25 C26 H26A 118.0 . .
N4 C27 C23 121.8(5) . .
N4 C27 C28 118.3(4) . .
C23 C27 C28 119.9(5) . .
N3 C28 C20 122.1(5) . .
N3 C28 C27 118.5(4) . .
C20 C28 C27 119.3(5) . .

loop_
_geom_bond_atom_site_label_1
_geom_bond_atom_site_label_2
_geom_bond_distance
_geom_bond_site_symmetry_2
Ho1 O2 2.270(3) 2_756
Ho1 O1 2.289(3) .
Ho1 O7 2.290(3) 2_756
Ho1 O8 2.333(3) .
Ho1 O3 2.381(3) 1_455
Ho1 O4 2.436(3) 1_455
Ho1 N4 2.504(4) .
Ho1 N3 2.559(3) .
Ho1 C8 2.756(4) 1_455
O1 C7 1.246(5) .
O2 C7 1.251(5) .
O2 Ho1 2.270(3) 2_756
O3 C8 1.253(5) .
O3 Ho1 2.381(3) 1_655
O4 C8 1.260(5) .
O4 Ho1 2.436(3) 1_655
O5 N1 1.213(5) .
O6 N1 1.203(6) .
O7 C15 1.243(5) .
O7 Ho1 2.290(3) 2_756
O8 C15 1.246(5) .
O9 C16 1.187(8) .
O10 C16 1.303(7) .
O10 H10 0.8855 .
O11 N2 1.216(7) .
O12 N2 1.203(7) .
N1 C5 1.469(5) .
N2 C13 1.464(6) .
N3 C17 1.313(7) .
N3 C28 1.366(6) .
N4 C26 1.321(7) .
N4 C27 1.355(6) .
C1 C6 1.380(5) .
C1 C2 1.393(5) .
C1 C7 1.498(5) .
C2 C3 1.388(5) .
C2 H2A 0.9300 .
C3 C4 1.390(5) .
C3 C8 1.500(5) .
C4 C5 1.380(5) .
C4 H4A 0.9300 .
C5 C6 1.380(5) .
C6 H6A 0.9300 .
C8 Ho1 2.756(4) 1_655
C9 C10 1.385(6) .
C9 C14 1.393(6) .
C9 C15 1.504(5) .
C10 C11 1.390(6) .
C10 H10A 0.9300 .
C11 C12 1.367(7) .
C11 C16 1.511(7) .
C12 C13 1.394(7) .
C12 H12A 0.9300 .
C13 C14 1.375(6) .
C14 H14A 0.9300 .
C17 C18 1.406(8) .
C17 H17A 0.9300 .
C18 C19 1.356(11) .
C18 H18A 0.9300 .
C19 C20 1.396(11) .
C19 H19A 0.9300 .
C20 C28 1.412(6) .
C20 C21 1.432(11) .
C21 C22 1.330(12) .
C21 H21A 0.9300 .
C22 C23 1.420(10) .
C22 H22A 0.9300 .
C23 C24 1.393(11) .
C23 C27 1.412(7) .
C24 C25 1.343(11) .
C24 H24A 0.9300 .
C25 C26 1.394(8) .
C25 H25A 0.9300 .
C26 H26A 0.9300 .
C27 C28 1.422(7) .

loop_
_geom_hbond_atom_site_label_D
_geom_hbond_atom_site_label_H
_geom_hbond_atom_site_label_A
_geom_hbond_distance_DH
_geom_hbond_distance_HA
_geom_hbond_distance_DA
_geom_hbond_angle_DHA
_geom_hbond_site_symmetry_A
C4 H4A O5 0.93 2.68 3.497(5) 146.7 2_847
C24 H24A O5 0.93 2.60 3.505(8) 163.7 1_465
C26 H26A O3 0.93 2.67 3.104(7) 109.3 1_455
O10 H10 O4 0.89 1.88 2.738(5) 163.9 1_465
